data_4063418
loop_
_publ_author_name
'Rit, Arnab'
'Pape, Tania'
'Hepp, Alexander'
'Hahn, F. Ekkehardt'

_publ_section_title
;
 Supramolecular Structures from Polycarbene Ligands and Transition Metal
 Ions
;
_journal_issue 2
_journal_name_full Organometallics
_journal_page_first 334
_journal_page_last 347
_journal_paper_doi 10.1021/om101102j
_journal_volume 30
_journal_year 2011
_chemical_formula_sum 'C48.5 H60.5 Au3 F18 N13.5 O P3'
_chemical_formula_weight 1874.41
_chemical_name_systematic
; 
 ? 
;
_space_group_IT_number 14
_symmetry_cell_setting monoclinic
_symmetry_space_group_name_Hall '-P 2ybc'
_symmetry_space_group_name_H-M 'P 1 21/c 1'
_atom_sites_solution_hydrogens geom
_atom_sites_solution_primary direct
_atom_sites_solution_secondary difmap
_audit_creation_method SHELXL-97
_cell_angle_alpha 90.00
_cell_angle_beta 90.546(2)
_cell_angle_gamma 90.00
_cell_formula_units_Z 4
_cell_length_a 15.020(2)
_cell_length_b 21.071(3)
_cell_length_c 22.150(3)
_cell_measurement_reflns_used 900
_cell_measurement_temperature 153(2)
_cell_measurement_theta_max 22.5
_cell_measurement_theta_min 1
_cell_volume 7009.9(17)
_computing_cell_refinement 'APEX2(Bruker AXS, 2007)'
_computing_data_collection 'APEX2(Bruker AXS, 2007)'
_computing_data_reduction 'SAINT,SADABS (Bruker AXS, 2007 )'
_computing_molecular_graphics
;
ORTEP3,L.J. Farrugia, J. Appl. Cryst. (1997) 30, 565
;
_computing_structure_refinement
;
SHELXL-97, G. M. Sheldrick, Acta Cryst. (2008) A64, 112-122
;
_computing_structure_solution
;
SHELXS-97 , G. M. Sheldrick, Acta Cryst. (2008) A64, 112-122
;
_diffrn_ambient_temperature 153(2)
_diffrn_detector_area_resol_mean 80
_diffrn_measured_fraction_theta_full 1.000
_diffrn_measured_fraction_theta_max 1.000
_diffrn_measurement_device_type 'CCD area detector'
_diffrn_measurement_method 'Omega and Phi scans'
_diffrn_radiation_monochromator graphite
_diffrn_radiation_source 'rotating anode'
_diffrn_radiation_type MoK\a
_diffrn_radiation_wavelength 0.71073
_diffrn_reflns_av_R_equivalents 0.0386
_diffrn_reflns_av_sigmaI/netI 0.0366
_diffrn_reflns_limit_h_max 21
_diffrn_reflns_limit_h_min -21
_diffrn_reflns_limit_k_max 29
_diffrn_reflns_limit_k_min -29
_diffrn_reflns_limit_l_max 31
_diffrn_reflns_limit_l_min -30
_diffrn_reflns_number 81172
_diffrn_reflns_theta_full 30.00
_diffrn_reflns_theta_max 30.00
_diffrn_reflns_theta_min 1.33
_exptl_absorpt_coefficient_mu 6.422
_exptl_absorpt_correction_T_max 0.8307
_exptl_absorpt_correction_T_min 0.2760
_exptl_absorpt_correction_type multi-scan
_exptl_absorpt_process_details
; 
 Corrections were done with the SADABS program, utilizing the none merged
 raw data obtained from the integration process. Integration and final cell
 refinement were done with SAINT.

 SADABS reports ratio of Tmin/Tmax =  0.472901 

;
_exptl_crystal_colour colourless
_exptl_crystal_density_diffrn 1.776
_exptl_crystal_density_method 'not measured'
_exptl_crystal_description 'transparent plates'
_exptl_crystal_F_000 3592
_exptl_crystal_size_max 0.27
_exptl_crystal_size_mid 0.13
_exptl_crystal_size_min 0.03
_refine_diff_density_max 2.639
_refine_diff_density_min -1.425
_refine_diff_density_rms 0.170
_refine_ls_extinction_method none
_refine_ls_goodness_of_fit_ref 1.100
_refine_ls_hydrogen_treatment noref
_refine_ls_matrix_type full
_refine_ls_number_parameters 781
_refine_ls_number_reflns 20444
_refine_ls_number_restraints 0
_refine_ls_restrained_S_all 1.100
_refine_ls_R_factor_all 0.0605
_refine_ls_R_factor_gt 0.0392
_refine_ls_shift/su_max 0.002
_refine_ls_shift/su_mean 0.000
_refine_ls_structure_factor_coef Fsqd
_refine_ls_weighting_details 'calc w=1/[\s^2^(Fo^2^)+(0.0501P)^2^+19.2569P] where P=(Fo^2^+2Fc^2^)/3'
_refine_ls_weighting_scheme calc
_refine_ls_wR_factor_gt 0.1019
_refine_ls_wR_factor_ref 0.1135
_reflns_number_gt 15487
_reflns_number_total 20444
_reflns_threshold_expression >2sigma(I)
_cod_data_source_file om101102j_si_007.cif
_cod_data_source_block sad
_cod_original_sg_symbol_H-M P2(1)/c
_cod_original_formula_sum 'C48.50 H60.50 Au3 F18 N13.50 O P3'
_cod_database_code 4063418

loop_
_symmetry_equiv_pos_as_xyz
'x, y, z'
'-x, y+1/2, -z+1/2'
'-x, -y, -z'
'x, -y-1/2, z-1/2'

loop_
_atom_site_label
_atom_site_type_symbol
_atom_site_fract_x
_atom_site_fract_y
_atom_site_fract_z
_atom_site_U_iso_or_equiv
_atom_site_adp_type
_atom_site_occupancy
_atom_site_symmetry_multiplicity
_atom_site_calc_flag
_atom_site_refinement_flags
_atom_site_disorder_assembly
_atom_site_disorder_group
Au1 Au 0.768355(13) 0.464608(10) 0.348804(10) 0.03577(6) Uani 1 1 d . . .
Au2 Au 0.458945(14) 0.589557(10) 0.224465(8) 0.03455(6) Uani 1 1 d . . .
Au3 Au 0.746389(15) 0.756119(10) 0.336429(8) 0.03526(6) Uani 1 1 d . . .
N1 N 0.6375(3) 0.3742(2) 0.4087(3) 0.0455(12) Uani 1 1 d . . .
N2 N 0.5901(3) 0.4697(2) 0.4086(2) 0.0328(9) Uani 1 1 d . . .
N3 N 0.4364(3) 0.6607(2) 0.34289(19) 0.0327(9) Uani 1 1 d . . .
N4 N 0.3284(3) 0.6810(2) 0.2816(2) 0.0426(11) Uani 1 1 d . . .
N5 N 0.7224(3) 0.6752(2) 0.44765(18) 0.0316(9) Uani 1 1 d . . .
N6 N 0.8180(3) 0.7485(2) 0.4646(2) 0.0399(11) Uani 1 1 d . . .
N7 N 0.9622(3) 0.4873(2) 0.3250(2) 0.0415(11) Uani 1 1 d . . .
N8 N 0.8839(3) 0.5501(2) 0.2708(2) 0.0376(10) Uani 1 1 d . . .
N9 N 0.6088(4) 0.5292(2) 0.1553(2) 0.0426(11) Uani 1 1 d . . .
N10 N 0.4846(4) 0.4894(3) 0.1262(2) 0.0533(14) Uani 1 1 d . . .
N11 N 0.7234(3) 0.7381(2) 0.20218(19) 0.0343(9) Uani 1 1 d . . .
N12 N 0.7231(4) 0.8367(2) 0.2241(2) 0.0425(11) Uani 1 1 d . . .
C1 C 0.6593(4) 0.4331(3) 0.3913(3) 0.0376(12) Uani 1 1 d . . .
C2 C 0.5544(4) 0.3732(3) 0.4355(3) 0.0499(15) Uani 1 1 d . . .
H2 H 0.5245 0.3370 0.4509 0.060 Uiso 1 1 calc R . .
C3 C 0.5244(4) 0.4332(3) 0.4355(3) 0.0407(12) Uani 1 1 d . . .
H3 H 0.4693 0.4478 0.4509 0.049 Uiso 1 1 calc R . .
C4 C 0.6983(5) 0.3194(3) 0.4039(4) 0.060(2) Uani 1 1 d . . .
H4A H 0.7327 0.3228 0.3662 0.073 Uiso 1 1 calc R . .
H4B H 0.6630 0.2797 0.4020 0.073 Uiso 1 1 calc R . .
C5 C 0.7624(5) 0.3165(4) 0.4579(4) 0.076(3) Uani 1 1 d . . .
H5A H 0.7979 0.3555 0.4595 0.115 Uiso 1 1 calc R . .
H5B H 0.8021 0.2798 0.4536 0.115 Uiso 1 1 calc R . .
H5C H 0.7284 0.3122 0.4952 0.115 Uiso 1 1 calc R . .
C6 C 0.5872(3) 0.5373(2) 0.4020(2) 0.0295(10) Uani 1 1 d . . .
C7 C 0.5148(3) 0.5652(2) 0.3735(2) 0.0302(10) Uani 1 1 d . . .
H7 H 0.4680 0.5401 0.3568 0.036 Uiso 1 1 calc R . .
C8 C 0.5127(3) 0.6311(2) 0.3699(2) 0.0291(10) Uani 1 1 d . . .
C9 C 0.5804(4) 0.6685(3) 0.3933(2) 0.0318(10) Uani 1 1 d . . .
H9 H 0.5777 0.7135 0.3906 0.038 Uiso 1 1 calc R . .
C10 C 0.6527(3) 0.6385(2) 0.4210(2) 0.0287(10) Uani 1 1 d . . .
C11 C 0.6566(3) 0.5726(2) 0.4261(2) 0.0297(10) Uani 1 1 d . . .
H11 H 0.7057 0.5525 0.4455 0.036 Uiso 1 1 calc R . .
C12 C 0.4031(4) 0.6459(3) 0.2870(2) 0.0340(11) Uani 1 1 d . . .
C13 C 0.3836(4) 0.7050(3) 0.3711(3) 0.0471(14) Uani 1 1 d . . .
H13 H 0.3932 0.7236 0.4097 0.057 Uiso 1 1 calc R . .
C14 C 0.3153(5) 0.7165(3) 0.3323(3) 0.0525(16) Uani 1 1 d . . .
H14 H 0.2668 0.7444 0.3392 0.063 Uiso 1 1 calc R . .
C15 C 0.2678(4) 0.6789(3) 0.2292(3) 0.0522(16) Uani 1 1 d . . .
H15A H 0.3027 0.6750 0.1917 0.063 Uiso 1 1 calc R . .
H15B H 0.2332 0.7188 0.2270 0.063 Uiso 1 1 calc R . .
C16 C 0.2048(5) 0.6231(4) 0.2344(4) 0.077(3) Uani 1 1 d . . .
H16A H 0.2392 0.5838 0.2384 0.116 Uiso 1 1 calc R . .
H16B H 0.1671 0.6208 0.1981 0.116 Uiso 1 1 calc R . .
H16C H 0.1672 0.6286 0.2700 0.116 Uiso 1 1 calc R . .
C17 C 0.7606(4) 0.7274(3) 0.4225(2) 0.0349(11) Uani 1 1 d . . .
C18 C 0.7591(4) 0.6641(3) 0.5050(2) 0.0382(12) Uani 1 1 d . . .
H18 H 0.7446 0.6303 0.5315 0.046 Uiso 1 1 calc R . .
C19 C 0.8178(4) 0.7099(3) 0.5154(2) 0.0407(12) Uani 1 1 d . . .
H19 H 0.8531 0.7152 0.5509 0.049 Uiso 1 1 calc R . .
C20 C 0.8715(5) 0.8069(3) 0.4582(3) 0.0576(18) Uani 1 1 d . . .
H20A H 0.8910 0.8112 0.4158 0.069 Uiso 1 1 calc R . .
H20B H 0.9254 0.8039 0.4842 0.069 Uiso 1 1 calc R . .
C21 C 0.8193(7) 0.8638(4) 0.4755(7) 0.113(4) Uani 1 1 d . . .
H21A H 0.7661 0.8670 0.4497 0.169 Uiso 1 1 calc R . .
H21B H 0.8559 0.9019 0.4705 0.169 Uiso 1 1 calc R . .
H21C H 0.8014 0.8601 0.5178 0.169 Uiso 1 1 calc R . .
C22 C 0.8780(4) 0.5011(3) 0.3100(3) 0.0378(12) Uani 1 1 d . . .
C23 C 1.0208(4) 0.5278(3) 0.2964(3) 0.0517(16) Uani 1 1 d . . .
H23 H 1.0839 0.5271 0.2997 0.062 Uiso 1 1 calc R . .
C24 C 0.9720(4) 0.5680(3) 0.2632(3) 0.0476(15) Uani 1 1 d . . .
H24 H 0.9933 0.6020 0.2392 0.057 Uiso 1 1 calc R . .
C25 C 0.9876(4) 0.4365(3) 0.3678(3) 0.0518(16) Uani 1 1 d . . .
H25A H 1.0477 0.4206 0.3577 0.062 Uiso 1 1 calc R . .
H25B H 0.9452 0.4008 0.3638 0.062 Uiso 1 1 calc R . .
C26 C 0.9878(5) 0.4602(4) 0.4321(4) 0.067(2) Uani 1 1 d . . .
H26A H 1.0302 0.4953 0.4362 0.100 Uiso 1 1 calc R . .
H26B H 1.0053 0.4256 0.4593 0.100 Uiso 1 1 calc R . .
H26C H 0.9280 0.4750 0.4424 0.100 Uiso 1 1 calc R . .
C27 C 0.8092(4) 0.5787(3) 0.2405(2) 0.0362(11) Uani 1 1 d . . .
C28 C 0.7450(4) 0.5404(3) 0.2140(3) 0.0378(12) Uani 1 1 d . . .
H28 H 0.7500 0.4955 0.2161 0.045 Uiso 1 1 calc R . .
C29 C 0.6738(4) 0.5681(3) 0.1845(2) 0.0381(12) Uani 1 1 d . . .
C30 C 0.6651(4) 0.6335(3) 0.1804(2) 0.0359(11) Uani 1 1 d . . .
H30 H 0.6159 0.6520 0.1597 0.043 Uiso 1 1 calc R . .
C31 C 0.7305(4) 0.6714(2) 0.2073(2) 0.0328(11) Uani 1 1 d . . .
C32 C 0.8039(4) 0.6446(3) 0.2375(2) 0.0343(11) Uani 1 1 d . . .
H32 H 0.8487 0.6706 0.2553 0.041 Uiso 1 1 calc R . .
C33 C 0.5199(4) 0.5341(3) 0.1631(2) 0.0402(13) Uani 1 1 d . . .
C34 C 0.6275(6) 0.4816(4) 0.1143(3) 0.066(2) Uani 1 1 d . . .
H34 H 0.6850 0.4687 0.1015 0.080 Uiso 1 1 calc R . .
C35 C 0.5511(6) 0.4574(4) 0.0964(3) 0.071(2) Uani 1 1 d . . .
H35 H 0.5430 0.4240 0.0681 0.086 Uiso 1 1 calc R . .
C36 C 0.3889(5) 0.4767(4) 0.1183(3) 0.064(2) Uani 1 1 d . . .
H36A H 0.3787 0.4303 0.1175 0.077 Uiso 1 1 calc R . .
H36B H 0.3561 0.4945 0.1529 0.077 Uiso 1 1 calc R . .
C37 C 0.3545(8) 0.5048(7) 0.0620(5) 0.130(5) Uani 1 1 d . . .
H37A H 0.3578 0.5512 0.0647 0.194 Uiso 1 1 calc R . .
H37B H 0.2925 0.4919 0.0558 0.194 Uiso 1 1 calc R . .
H37C H 0.3904 0.4902 0.0280 0.194 Uiso 1 1 calc R . .
C38 C 0.7334(4) 0.7793(2) 0.2487(2) 0.0348(11) Uani 1 1 d . . .
C39 C 0.7056(4) 0.7705(3) 0.1488(2) 0.0429(13) Uani 1 1 d . . .
H39 H 0.6948 0.7523 0.1102 0.051 Uiso 1 1 calc R . .
C40 C 0.7067(5) 0.8321(3) 0.1623(2) 0.0464(14) Uani 1 1 d . . .
H40 H 0.6978 0.8664 0.1350 0.056 Uiso 1 1 calc R . .
C41 C 0.7313(6) 0.8968(3) 0.2580(3) 0.0582(19) Uani 1 1 d . . .
H41A H 0.6969 0.8937 0.2958 0.070 Uiso 1 1 calc R . .
H41B H 0.7057 0.9318 0.2336 0.070 Uiso 1 1 calc R . .
C42 C 0.8263(7) 0.9115(4) 0.2729(4) 0.091(3) Uani 1 1 d . . .
H42A H 0.8528 0.8759 0.2951 0.136 Uiso 1 1 calc R . .
H42B H 0.8292 0.9499 0.2979 0.136 Uiso 1 1 calc R . .
H42C H 0.8592 0.9186 0.2355 0.136 Uiso 1 1 calc R . .
P1 P 0.74430(10) 0.47990(7) 0.58838(7) 0.0390(3) Uani 1 1 d . . .
F1 F 0.6767(3) 0.4304(2) 0.5606(3) 0.0877(16) Uani 1 1 d . . .
F2 F 0.7934(3) 0.4889(3) 0.5258(2) 0.0791(14) Uani 1 1 d . . .
F3 F 0.6772(3) 0.53583(19) 0.5714(2) 0.0639(11) Uani 1 1 d . . .
F4 F 0.8070(3) 0.5316(2) 0.6194(2) 0.0771(14) Uani 1 1 d . . .
F5 F 0.6927(3) 0.4742(3) 0.6509(2) 0.0852(16) Uani 1 1 d . . .
F6 F 0.8136(4) 0.4268(3) 0.6058(3) 0.0993(18) Uani 1 1 d . . .
P2 P 0.52922(13) 0.68946(7) 0.02146(7) 0.0466(4) Uani 1 1 d . . .
F7 F 0.6188(5) 0.6577(4) 0.0441(3) 0.144(3) Uani 1 1 d . . .
F8 F 0.5048(3) 0.7043(2) 0.09018(17) 0.0639(11) Uani 1 1 d . . .
F9 F 0.5805(4) 0.7540(3) 0.0195(2) 0.0893(17) Uani 1 1 d . . .
F10 F 0.4424(4) 0.7283(3) 0.0013(2) 0.0976(18) Uani 1 1 d . . .
F11 F 0.5538(4) 0.6757(2) -0.04726(17) 0.0715(13) Uani 1 1 d . . .
F12 F 0.4825(8) 0.6257(3) 0.0261(3) 0.182(5) Uani 1 1 d . . .
P3 P 0.98953(13) 0.23823(10) 0.35986(10) 0.0630(5) Uani 1 1 d . . .
F13 F 0.9864(4) 0.2710(4) 0.4234(3) 0.143(3) Uani 1 1 d . . .
F14 F 1.0553(4) 0.2900(3) 0.3369(4) 0.129(3) Uani 1 1 d . . .
F15 F 0.9067(3) 0.2787(3) 0.3374(3) 0.0892(16) Uani 1 1 d . . .
F16 F 0.9917(4) 0.2046(3) 0.2961(3) 0.119(3) Uani 1 1 d . . .
F17 F 0.9244(6) 0.1868(4) 0.3827(4) 0.156(3) Uani 1 1 d . . .
F18 F 1.0764(4) 0.1996(3) 0.3815(3) 0.1015(19) Uani 1 1 d . . .
O51 O 0.8362(11) 0.4336(8) 0.0661(7) 0.102(4) Uiso 0.50 1 d P . .
C51 C 0.8251(14) 0.3892(10) 0.0322(9) 0.079(5) Uiso 0.50 1 d P . .
C52 C 0.777(2) 0.3480(17) 0.0299(16) 0.150(11) Uiso 0.50 1 d P . .
C53 C 0.900(4) 0.457(3) 0.059(3) 0.24(2) Uiso 0.50 1 d P . .
C54 C 0.925(2) 0.5231(15) 0.0979(13) 0.121(9) Uiso 0.50 1 d P . .
N51 N 1.095(3) 0.506(2) 0.1009(18) 0.223(16) Uiso 0.50 1 d P . .
C55 C 1.027(3) 0.5259(17) 0.0952(16) 0.140(11) Uiso 0.50 1 d P . .
C56 C 0.962(3) 0.558(2) 0.0731(18) 0.168(13) Uiso 0.50 1 d P . .
N52 N 0.9139(18) 0.2438(12) 0.1178(12) 0.140(8) Uiso 0.50 1 d P . .
C57 C 0.9555(14) 0.1979(11) 0.1047(10) 0.086(5) Uiso 0.50 1 d P . .
C58 C 0.9816(19) 0.1567(13) 0.0716(13) 0.120(8) Uiso 0.50 1 d P . .
N53 N 0.2239(11) 0.8571(8) 0.2760(7) 0.082(4) Uiso 0.50 1 d P . .
C59 C 0.1540(10) 0.8607(7) 0.2854(7) 0.057(3) Uiso 0.50 1 d P . .
C60 C 0.0697(12) 0.8631(8) 0.2917(8) 0.070(4) Uiso 0.50 1 d P . .
O62 O 0.4870(9) 0.7862(7) 0.2237(6) 0.091(4) Uiso 0.50 1 d P . .
C64 C 0.4927(16) 0.8441(11) 0.2562(11) 0.101(7) Uiso 0.50 1 d P . .
C65 C 0.5428(11) 0.8387(7) 0.3060(7) 0.061(4) Uiso 0.50 1 d P . .
C66 C 0.4889(13) 0.9077(9) 0.2310(8) 0.073(4) Uiso 0.50 1 d P . .

loop_
_atom_site_aniso_label
_atom_site_aniso_U_11
_atom_site_aniso_U_22
_atom_site_aniso_U_33
_atom_site_aniso_U_23
_atom_site_aniso_U_13
_atom_site_aniso_U_12
Au1 0.02952(10) 0.03072(10) 0.04723(12) 0.00231(8) 0.00954(8) 0.00058(8)
Au2 0.03662(11) 0.04192(11) 0.02502(9) 0.00212(7) -0.00467(7) -0.00836(8)
Au3 0.04989(13) 0.03302(10) 0.02281(9) 0.00113(7) -0.00281(8) -0.00694(8)
N1 0.039(3) 0.030(2) 0.067(3) 0.008(2) 0.014(2) 0.002(2)
N2 0.026(2) 0.031(2) 0.041(2) 0.0063(18) 0.0021(17) 0.0010(17)
N3 0.030(2) 0.036(2) 0.032(2) 0.0018(17) -0.0046(17) 0.0051(18)
N4 0.040(3) 0.049(3) 0.039(3) 0.012(2) -0.008(2) 0.005(2)
N5 0.038(2) 0.035(2) 0.0219(19) -0.0003(16) -0.0029(16) -0.0019(18)
N6 0.044(3) 0.046(3) 0.030(2) -0.0018(19) -0.0053(19) -0.010(2)
N7 0.034(2) 0.033(2) 0.057(3) 0.002(2) 0.009(2) 0.0017(19)
N8 0.030(2) 0.034(2) 0.049(3) 0.001(2) 0.0100(19) -0.0018(18)
N9 0.054(3) 0.043(3) 0.031(2) -0.0153(19) 0.007(2) -0.015(2)
N10 0.064(4) 0.064(3) 0.032(2) -0.012(2) 0.003(2) -0.032(3)
N11 0.047(3) 0.032(2) 0.024(2) 0.0016(16) 0.0000(18) -0.0062(19)
N12 0.069(3) 0.031(2) 0.027(2) 0.0014(18) 0.000(2) -0.005(2)
C1 0.033(3) 0.030(2) 0.050(3) 0.006(2) 0.009(2) 0.004(2)
C2 0.040(3) 0.040(3) 0.070(4) 0.008(3) 0.016(3) -0.003(3)
C3 0.031(3) 0.042(3) 0.050(3) 0.010(3) 0.009(2) 0.001(2)
C4 0.050(4) 0.035(3) 0.097(6) 0.005(3) 0.028(4) 0.006(3)
C5 0.058(5) 0.064(5) 0.107(7) 0.021(5) 0.010(5) 0.030(4)
C6 0.027(2) 0.033(2) 0.029(2) 0.0023(19) 0.0036(18) 0.0010(19)
C7 0.028(2) 0.035(2) 0.027(2) 0.0012(19) -0.0007(18) -0.001(2)
C8 0.029(2) 0.036(2) 0.023(2) 0.0019(18) -0.0011(17) 0.004(2)
C9 0.038(3) 0.036(3) 0.022(2) 0.0010(18) -0.0012(19) 0.007(2)
C10 0.029(2) 0.037(3) 0.019(2) 0.0006(18) -0.0006(17) -0.001(2)
C11 0.027(2) 0.035(2) 0.027(2) 0.0010(19) -0.0014(18) 0.0007(19)
C12 0.034(3) 0.037(3) 0.031(2) 0.007(2) -0.006(2) -0.005(2)
C13 0.050(4) 0.049(3) 0.042(3) -0.005(3) -0.005(3) 0.021(3)
C14 0.050(4) 0.054(4) 0.054(4) 0.008(3) -0.004(3) 0.020(3)
C15 0.040(3) 0.067(4) 0.049(4) 0.015(3) -0.017(3) 0.002(3)
C16 0.055(5) 0.090(6) 0.086(6) 0.029(5) -0.033(4) -0.020(4)
C17 0.043(3) 0.035(3) 0.026(2) -0.001(2) -0.003(2) -0.006(2)
C18 0.041(3) 0.050(3) 0.024(2) 0.003(2) -0.006(2) 0.000(2)
C19 0.046(3) 0.050(3) 0.026(2) 0.003(2) -0.010(2) -0.006(3)
C20 0.073(5) 0.055(4) 0.044(3) 0.006(3) -0.014(3) -0.027(4)
C21 0.088(7) 0.052(5) 0.198(14) -0.007(7) -0.030(8) -0.017(5)
C22 0.033(3) 0.034(3) 0.047(3) -0.002(2) 0.012(2) 0.001(2)
C23 0.032(3) 0.049(4) 0.075(5) 0.006(3) 0.011(3) 0.000(3)
C24 0.033(3) 0.044(3) 0.066(4) 0.005(3) 0.015(3) -0.007(2)
C25 0.039(3) 0.047(3) 0.070(4) 0.013(3) 0.005(3) 0.006(3)
C26 0.053(4) 0.080(5) 0.067(5) 0.011(4) 0.012(4) 0.008(4)
C27 0.037(3) 0.033(3) 0.038(3) 0.000(2) 0.013(2) -0.002(2)
C28 0.042(3) 0.032(3) 0.040(3) -0.006(2) 0.013(2) -0.004(2)
C29 0.043(3) 0.042(3) 0.029(2) -0.008(2) 0.008(2) -0.011(2)
C30 0.043(3) 0.040(3) 0.024(2) -0.003(2) 0.001(2) -0.007(2)
C31 0.043(3) 0.034(3) 0.022(2) 0.0014(18) 0.0058(19) -0.006(2)
C32 0.034(3) 0.038(3) 0.031(2) -0.001(2) 0.006(2) -0.007(2)
C33 0.048(3) 0.046(3) 0.026(2) -0.001(2) -0.002(2) -0.018(3)
C34 0.077(5) 0.062(4) 0.060(4) -0.037(4) 0.026(4) -0.026(4)
C35 0.086(6) 0.074(5) 0.054(4) -0.036(4) 0.018(4) -0.037(4)
C36 0.063(4) 0.086(5) 0.043(4) -0.003(3) -0.002(3) -0.046(4)
C37 0.090(8) 0.196(14) 0.102(8) 0.062(9) -0.042(6) -0.075(9)
C38 0.047(3) 0.030(2) 0.028(2) 0.0024(19) 0.001(2) -0.004(2)
C39 0.062(4) 0.043(3) 0.023(2) 0.008(2) -0.003(2) -0.012(3)
C40 0.073(4) 0.039(3) 0.027(3) 0.009(2) -0.003(3) -0.007(3)
C41 0.105(6) 0.027(3) 0.044(3) -0.003(2) 0.009(4) -0.003(3)
C42 0.124(9) 0.070(6) 0.078(6) -0.024(5) 0.012(6) -0.045(6)
P1 0.0358(7) 0.0386(7) 0.0426(8) 0.0057(6) -0.0007(6) 0.0031(6)
F1 0.073(3) 0.079(3) 0.111(4) -0.033(3) 0.003(3) -0.021(3)
F2 0.049(2) 0.134(4) 0.056(3) 0.006(3) 0.0136(19) 0.009(3)
F3 0.044(2) 0.060(2) 0.088(3) 0.016(2) -0.002(2) 0.0114(18)
F4 0.045(2) 0.076(3) 0.110(4) -0.026(3) -0.002(2) -0.009(2)
F5 0.071(3) 0.132(5) 0.053(3) 0.015(3) 0.004(2) -0.022(3)
F6 0.097(4) 0.071(3) 0.129(5) 0.019(3) -0.022(3) 0.040(3)
P2 0.0727(11) 0.0342(7) 0.0330(7) 0.0026(6) -0.0007(7) -0.0033(7)
F7 0.177(7) 0.192(8) 0.064(3) -0.004(4) -0.005(4) 0.125(6)
F8 0.091(3) 0.062(2) 0.038(2) -0.0006(17) 0.009(2) 0.005(2)
F9 0.111(4) 0.089(4) 0.068(3) -0.012(3) 0.016(3) -0.043(3)
F10 0.090(4) 0.143(5) 0.059(3) -0.005(3) -0.022(3) 0.029(4)
F11 0.120(4) 0.059(2) 0.036(2) -0.0079(17) 0.008(2) -0.008(2)
F12 0.381(14) 0.082(4) 0.084(4) -0.034(3) 0.081(6) -0.133(6)
P3 0.0493(10) 0.0665(12) 0.0729(13) -0.0278(10) -0.0186(9) 0.0114(9)
F13 0.069(4) 0.253(9) 0.107(5) -0.102(5) -0.038(3) 0.050(5)
F14 0.068(4) 0.085(4) 0.234(9) -0.002(5) 0.001(4) -0.006(3)
F15 0.057(3) 0.112(4) 0.098(4) -0.025(3) -0.021(3) 0.029(3)
F16 0.107(5) 0.135(5) 0.115(5) -0.078(4) -0.033(4) 0.046(4)
F17 0.135(6) 0.151(7) 0.181(8) 0.054(6) -0.047(6) -0.054(5)
F18 0.086(4) 0.103(4) 0.115(5) -0.023(3) -0.032(3) 0.041(3)

loop_
_atom_type_symbol
_atom_type_description
_atom_type_scat_dispersion_real
_atom_type_scat_dispersion_imag
_atom_type_scat_source
C C 0.0033 0.0016 'International Tables Vol C Tables 4.2.6.8 and 6.1.1.4'
H H 0.0000 0.0000 'International Tables Vol C Tables 4.2.6.8 and 6.1.1.4'
N N 0.0061 0.0033 'International Tables Vol C Tables 4.2.6.8 and 6.1.1.4'
F F 0.0171 0.0103 'International Tables Vol C Tables 4.2.6.8 and 6.1.1.4'
P P 0.1023 0.0942 'International Tables Vol C Tables 4.2.6.8 and 6.1.1.4'
Au Au -2.0133 8.8022 'International Tables Vol C Tables 4.2.6.8 and 6.1.1.4'
O O 0.0106 0.0060 'International Tables Vol C Tables 4.2.6.8 and 6.1.1.4'

loop_
_geom_angle_atom_site_label_1
_geom_angle_atom_site_label_2
_geom_angle_atom_site_label_3
_geom_angle
_geom_angle_site_symmetry_1
_geom_angle_site_symmetry_3
_geom_angle_publ_flag
C1 Au1 C22 176.2(2) . . ?
C12 Au2 C33 177.7(2) . . ?
C17 Au3 C38 176.4(2) . . ?
C1 N1 C2 111.1(5) . . ?
C1 N1 C4 123.4(5) . . ?
C2 N1 C4 125.3(5) . . ?
C1 N2 C3 110.8(4) . . ?
C1 N2 C6 124.2(4) . . ?
C3 N2 C6 124.9(4) . . ?
C12 N3 C13 111.0(5) . . ?
C12 N3 C8 124.3(4) . . ?
C13 N3 C8 124.6(4) . . ?
C12 N4 C14 110.7(5) . . ?
C12 N4 C15 124.3(5) . . ?
C14 N4 C15 125.0(5) . . ?
C17 N5 C18 110.0(4) . . ?
C17 N5 C10 125.4(4) . . ?
C18 N5 C10 124.6(4) . . ?
C17 N6 C19 111.3(5) . . ?
C17 N6 C20 123.8(5) . . ?
C19 N6 C20 124.8(5) . . ?
C22 N7 C23 110.9(5) . . ?
C22 N7 C25 123.7(5) . . ?
C23 N7 C25 125.4(5) . . ?
C22 N8 C24 110.7(5) . . ?
C22 N8 C27 124.5(5) . . ?
C24 N8 C27 124.8(5) . . ?
C33 N9 C34 110.3(5) . . ?
C33 N9 C29 124.9(5) . . ?
C34 N9 C29 124.8(6) . . ?
C33 N10 C35 110.5(6) . . ?
C33 N10 C36 125.1(6) . . ?
C35 N10 C36 124.4(6) . . ?
C38 N11 C39 110.6(5) . . ?
C38 N11 C31 124.6(4) . . ?
C39 N11 C31 124.8(4) . . ?
C38 N12 C40 110.9(5) . . ?
C38 N12 C41 124.2(5) . . ?
C40 N12 C41 124.9(5) . . ?
N1 C1 N2 104.9(5) . . ?
N1 C1 Au1 130.0(4) . . ?
N2 C1 Au1 125.1(4) . . ?
C3 C2 N1 106.8(5) . . ?
C2 C3 N2 106.4(5) . . ?
N1 C4 C5 111.1(6) . . ?
C11 C6 C7 122.2(5) . . ?
C11 C6 N2 118.3(4) . . ?
C7 C6 N2 119.5(5) . . ?
C6 C7 C8 117.9(5) . . ?
C9 C8 C7 122.1(5) . . ?
C9 C8 N3 119.4(5) . . ?
C7 C8 N3 118.5(4) . . ?
C8 C9 C10 118.2(5) . . ?
C9 C10 C11 121.4(5) . . ?
C9 C10 N5 120.1(5) . . ?
C11 C10 N5 118.4(4) . . ?
C6 C11 C10 118.2(5) . . ?
N4 C12 N3 104.6(5) . . ?
N4 C12 Au2 127.9(4) . . ?
N3 C12 Au2 127.3(4) . . ?
C14 C13 N3 105.7(5) . . ?
C13 C14 N4 108.0(6) . . ?
N4 C15 C16 110.3(5) . . ?
N6 C17 N5 104.7(4) . . ?
N6 C17 Au3 128.5(4) . . ?
N5 C17 Au3 126.2(4) . . ?
C19 C18 N5 107.0(5) . . ?
C18 C19 N6 107.0(5) . . ?
N6 C20 C21 111.0(7) . . ?
N7 C22 N8 105.0(5) . . ?
N7 C22 Au1 125.9(4) . . ?
N8 C22 Au1 128.5(4) . . ?
C24 C23 N7 107.2(5) . . ?
C23 C24 N8 106.2(5) . . ?
N7 C25 C26 111.4(6) . . ?
C28 C27 C32 121.4(5) . . ?
C28 C27 N8 119.5(5) . . ?
C32 C27 N8 119.0(5) . . ?
C29 C28 C27 119.3(5) . . ?
C28 C29 C30 121.7(5) . . ?
C28 C29 N9 119.7(5) . . ?
C30 C29 N9 118.5(5) . . ?
C29 C30 C31 118.4(5) . . ?
C30 C31 C32 121.3(5) . . ?
C30 C31 N11 118.9(5) . . ?
C32 C31 N11 119.8(5) . . ?
C27 C32 C31 118.0(5) . . ?
N9 C33 N10 104.5(5) . . ?
N9 C33 Au2 125.8(4) . . ?
N10 C33 Au2 129.3(5) . . ?
C35 C34 N9 107.2(7) . . ?
C34 C35 N10 107.5(6) . . ?
C37 C36 N10 111.3(6) . . ?
N12 C38 N11 105.0(4) . . ?
N12 C38 Au3 128.6(4) . . ?
N11 C38 Au3 126.1(4) . . ?
C40 C39 N11 106.6(5) . . ?
C39 C40 N12 106.9(5) . . ?
N12 C41 C42 111.4(7) . . ?
F6 P1 F1 92.7(3) . . ?
F6 P1 F2 89.3(3) . . ?
F1 P1 F2 92.3(3) . . ?
F6 P1 F4 89.6(3) . . ?
F1 P1 F4 176.0(3) . . ?
F2 P1 F4 91.0(3) . . ?
F6 P1 F3 177.6(3) . . ?
F1 P1 F3 89.7(3) . . ?
F2 P1 F3 90.2(3) . . ?
F4 P1 F3 88.1(3) . . ?
F6 P1 F5 93.4(3) . . ?
F1 P1 F5 88.4(3) . . ?
F2 P1 F5 177.2(3) . . ?
F4 P1 F5 88.2(3) . . ?
F3 P1 F5 87.1(3) . . ?
F12 P2 F9 177.0(5) . . ?
F12 P2 F7 89.8(6) . . ?
F9 P2 F7 87.7(4) . . ?
F12 P2 F11 90.9(3) . . ?
F9 P2 F11 90.8(3) . . ?
F7 P2 F11 91.2(3) . . ?
F12 P2 F8 89.9(3) . . ?
F9 P2 F8 88.5(3) . . ?
F7 P2 F8 89.0(3) . . ?
F11 P2 F8 179.2(3) . . ?
F12 P2 F10 95.5(5) . . ?
F9 P2 F10 87.0(4) . . ?
F7 P2 F10 174.1(4) . . ?
F11 P2 F10 91.3(3) . . ?
F8 P2 F10 88.4(3) . . ?
F17 P3 F14 179.9(5) . . ?
F17 P3 F13 89.5(5) . . ?
F14 P3 F13 90.5(5) . . ?
F17 P3 F16 89.8(5) . . ?
F14 P3 F16 90.2(5) . . ?
F13 P3 F16 179.2(5) . . ?
F17 P3 F15 89.0(4) . . ?
F14 P3 F15 91.1(4) . . ?
F13 P3 F15 90.8(3) . . ?
F16 P3 F15 89.1(3) . . ?
F17 P3 F18 93.5(4) . . ?
F14 P3 F18 86.4(4) . . ?
F13 P3 F18 89.2(3) . . ?
F16 P3 F18 90.9(3) . . ?
F15 P3 F18 177.5(4) . . ?
C53 O51 C51 112(4) . . ?
C52 C51 O51 135(3) . . ?
C52 C51 C53 164(3) . . ?
O51 C51 C53 32.0(19) . . ?
O51 C53 C54 119(5) . . ?
O51 C53 C51 36(2) . . ?
C54 C53 C51 155(4) . . ?
C56 C54 C55 55(3) . . ?
C56 C54 C53 115(4) . . ?
C55 C54 C53 103(3) . . ?
N51 C55 C56 160(5) . . ?
N51 C55 C54 154(4) . . ?
C56 C55 C54 44(2) . . ?
C54 C56 C55 81(4) . . ?
N52 C57 C58 156(3) . . ?
N53 C59 C60 175(2) . . ?
C65 C64 O62 112.1(19) . . ?
C65 C64 C66 115(2) . . ?
O62 C64 C66 127(2) . . ?

loop_
_geom_bond_atom_site_label_1
_geom_bond_atom_site_label_2
_geom_bond_distance
_geom_bond_site_symmetry_2
_geom_bond_publ_flag
Au1 C1 2.010(5) . ?
Au1 C22 2.017(5) . ?
Au2 C12 2.014(6) . ?
Au2 C33 2.018(6) . ?
Au3 C17 2.009(5) . ?
Au3 C38 2.011(5) . ?
N1 C1 1.340(7) . ?
N1 C2 1.387(8) . ?
N1 C4 1.477(8) . ?
N2 C1 1.352(7) . ?
N2 C3 1.391(7) . ?
N2 C6 1.431(6) . ?
N3 C12 1.367(6) . ?
N3 C13 1.378(7) . ?
N3 C8 1.430(6) . ?
N4 C12 1.348(7) . ?
N4 C14 1.366(9) . ?
N4 C15 1.468(7) . ?
N5 C17 1.362(7) . ?
N5 C18 1.400(6) . ?
N5 C10 1.425(6) . ?
N6 C17 1.341(7) . ?
N6 C19 1.389(7) . ?
N6 C20 1.478(8) . ?
N7 C22 1.336(7) . ?
N7 C23 1.384(8) . ?
N7 C25 1.476(8) . ?
N8 C22 1.353(7) . ?
N8 C24 1.388(7) . ?
N8 C27 1.434(7) . ?
N9 C33 1.352(8) . ?
N9 C34 1.385(8) . ?
N9 C29 1.426(7) . ?
N10 C33 1.352(7) . ?
N10 C35 1.377(10) . ?
N10 C36 1.472(9) . ?
N11 C38 1.353(7) . ?
N11 C39 1.389(7) . ?
N11 C31 1.414(7) . ?
N12 C38 1.335(7) . ?
N12 C40 1.392(7) . ?
N12 C41 1.476(7) . ?
C2 C3 1.341(8) . ?
C4 C5 1.531(12) . ?
C6 C11 1.384(7) . ?
C6 C7 1.385(7) . ?
C7 C8 1.392(7) . ?
C8 C9 1.384(7) . ?
C9 C10 1.393(7) . ?
C10 C11 1.394(7) . ?
C13 C14 1.354(9) . ?
C15 C16 1.515(10) . ?
C18 C19 1.326(8) . ?
C20 C21 1.485(13) . ?
C23 C24 1.335(9) . ?
C25 C26 1.508(11) . ?
C27 C28 1.384(8) . ?
C27 C32 1.393(7) . ?
C28 C29 1.378(8) . ?
C29 C30 1.385(8) . ?
C30 C31 1.396(7) . ?
C31 C32 1.403(8) . ?
C34 C35 1.314(11) . ?
C36 C37 1.468(12) . ?
C39 C40 1.332(8) . ?
C41 C42 1.494(13) . ?
P1 F6 1.575(5) . ?
P1 F1 1.577(5) . ?
P1 F2 1.589(4) . ?
P1 F4 1.591(5) . ?
P1 F3 1.593(4) . ?
P1 F5 1.597(5) . ?
P2 F12 1.519(5) . ?
P2 F9 1.563(5) . ?
P2 F7 1.580(6) . ?
P2 F11 1.597(4) . ?
P2 F8 1.600(4) . ?
P2 F10 1.600(6) . ?
P3 F17 1.548(8) . ?
P3 F14 1.561(7) . ?
P3 F13 1.569(6) . ?
P3 F16 1.580(6) . ?
P3 F15 1.584(5) . ?
P3 F18 1.607(5) . ?
O51 C53 1.09(6) . ?
O51 C51 1.21(2) . ?
C51 C52 1.13(4) . ?
C51 C53 1.91(6) . ?
C53 C54 1.68(6) . ?
C54 C56 1.08(4) . ?
C54 C55 1.54(5) . ?
N51 C55 1.12(5) . ?
C55 C56 1.27(5) . ?
N52 C57 1.19(3) . ?
C57 C58 1.21(3) . ?
N53 C59 1.07(2) . ?
C59 C60 1.28(2) . ?
O62 C64 1.42(3) . ?
C64 C65 1.33(3) . ?
C64 C66 1.45(3) . ?
